data_7022354
loop_
_publ_author_name
'Shishilov, Oleg N.'
'Akhmadullina, Nailya S.'
'Rezinkova, Yaroslavna N.'
'Podobedov, Roman E.'
'Churakov, Andrei V.'
'Efimenko, Inessa A.'

_publ_section_title
;
 Reactivity of polynuclear palladium carboxylate complexes towards
 acetonitrile: synthesis and X-ray study of
 Pd2(C6H4-o-C(=NH)CH3)2(CH3CO2)2 and
 Pd5(CH3C(=N)OC(=N)CH3)(NO)(NO2)x(RCO2)7-x.
;
_journal_issue 10
_journal_name_full 'Dalton transactions (Cambridge, England : 2003)'
_journal_page_first 3712
_journal_page_last 3720
_journal_paper_doi 10.1039/c2dt32407e
_journal_volume 42
_journal_year 2013
_chemical_formula_moiety 'C53 H82 N3 O16 Pd5'
_chemical_formula_sum 'C53 H82 N3 O16 Pd5'
_chemical_formula_weight 1549.22
_chemical_name_systematic
;
?
;
_space_group_IT_number 15
_symmetry_cell_setting monoclinic
_symmetry_space_group_name_Hall '-C 2yc'
_symmetry_space_group_name_H-M 'C 1 2/c 1'
_atom_sites_solution_hydrogens geom
_atom_sites_solution_primary direct
_atom_sites_solution_secondary difmap
_audit_creation_method SHELXL-97
_cell_angle_alpha 90.00
_cell_angle_beta 97.504(16)
_cell_angle_gamma 90.00
_cell_formula_units_Z 8
_cell_length_a 43.61(4)
_cell_length_b 9.370(9)
_cell_length_c 30.03(3)
_cell_measurement_reflns_used 7372
_cell_measurement_temperature 160(2)
_cell_measurement_theta_max 26.299
_cell_measurement_theta_min 2.469
_cell_volume 12166(2)
_computing_cell_refinement 'SAINT (Bruker, 2008)'
_computing_data_collection 'APEX2 (Bruker, 2008)'
_computing_data_reduction SAINT
_computing_molecular_graphics SHELXTL
_computing_publication_material SHELXTL
_computing_structure_refinement SHELXTL
_computing_structure_solution 'SHELXTL (Sheldrick, 2008)'
_diffrn_ambient_temperature 160(2)
_diffrn_measured_fraction_theta_full 0.994
_diffrn_measured_fraction_theta_max 0.994
_diffrn_measurement_device_type 'Bruker SMART APEX II'
_diffrn_measurement_method \w
_diffrn_radiation_monochromator graphite
_diffrn_radiation_source 'fine-focus sealed tube'
_diffrn_radiation_type MoK\a
_diffrn_radiation_wavelength 0.71073
_diffrn_reflns_av_R_equivalents 0.0593
_diffrn_reflns_av_sigmaI/netI 0.0579
_diffrn_reflns_limit_h_max 52
_diffrn_reflns_limit_h_min -52
_diffrn_reflns_limit_k_max 11
_diffrn_reflns_limit_k_min -11
_diffrn_reflns_limit_l_max 36
_diffrn_reflns_limit_l_min -36
_diffrn_reflns_number 41209
_diffrn_reflns_theta_full 25.50
_diffrn_reflns_theta_max 25.50
_diffrn_reflns_theta_min 2.18
_diffrn_standards_decay_% 0
_diffrn_standards_interval_time 0
_diffrn_standards_number 0
_exptl_absorpt_coefficient_mu 1.515
_exptl_absorpt_correction_T_max 0.9850
_exptl_absorpt_correction_T_min 0.5967
_exptl_absorpt_correction_type multi-scan
_exptl_absorpt_process_details 'SADABS (Bruker, 2008)'
_exptl_crystal_colour red
_exptl_crystal_density_diffrn 1.692
_exptl_crystal_density_method 'not measured'
_exptl_crystal_description needle
_exptl_crystal_F_000 6232
_exptl_crystal_size_max 0.38
_exptl_crystal_size_mid 0.03
_exptl_crystal_size_min 0.01
_refine_diff_density_max 1.195
_refine_diff_density_min -0.861
_refine_diff_density_rms 0.119
_refine_ls_extinction_method none
_refine_ls_goodness_of_fit_ref 0.956
_refine_ls_hydrogen_treatment constr
_refine_ls_matrix_type full
_refine_ls_number_parameters 720
_refine_ls_number_reflns 11257
_refine_ls_number_restraints 129
_refine_ls_restrained_S_all 0.957
_refine_ls_R_factor_all 0.0732
_refine_ls_R_factor_gt 0.0507
_refine_ls_shift/su_max 0.001
_refine_ls_shift/su_mean 0.000
_refine_ls_structure_factor_coef Fsqd
_refine_ls_weighting_details 'calc w=1/[\s^2^(Fo^2^)+(0.1000P)^2^+0.0000P] where P=(Fo^2^+2Fc^2^)/3'
_refine_ls_weighting_scheme calc
_refine_ls_wR_factor_gt 0.1377
_refine_ls_wR_factor_ref 0.1495
_reflns_number_gt 8541
_reflns_number_total 11257
_reflns_threshold_expression I>2\s(I)
_cod_data_source_file c2dt32407e.txt
_cod_data_source_block z3
_cod_original_cell_volume 12166(20)
_cod_original_sg_symbol_H-M 'C 2/c'
_cod_database_code 7022354

loop_
_symmetry_equiv_pos_as_xyz
'x, y, z'
'-x, y, -z+1/2'
'x+1/2, y+1/2, z'
'-x+1/2, y+1/2, -z+1/2'
'-x, -y, -z'
'x, -y, z-1/2'
'-x+1/2, -y+1/2, -z'
'x+1/2, -y+1/2, z-1/2'

loop_
_atom_site_label
_atom_site_type_symbol
_atom_site_fract_x
_atom_site_fract_y
_atom_site_fract_z
_atom_site_U_iso_or_equiv
_atom_site_adp_type
_atom_site_occupancy
_atom_site_symmetry_multiplicity
_atom_site_calc_flag
_atom_site_refinement_flags
_atom_site_disorder_assembly
_atom_site_disorder_group
Pd1 Pd 0.178985(11) 0.27861(5) 0.599239(15) 0.03249(14) Uani 1 1 d . . .
Pd2 Pd 0.129686(11) 0.27821(5) 0.498852(15) 0.03346(14) Uani 1 1 d . . .
Pd3 Pd 0.181423(12) 0.02046(5) 0.654240(16) 0.03672(14) Uani 1 1 d . . .
Pd4 Pd 0.093716(11) 0.02134(5) 0.477751(16) 0.03606(14) Uani 1 1 d . . .
Pd5 Pd 0.114508(12) 0.00063(5) 0.588149(17) 0.03624(14) Uani 1 1 d . . .
N1 N 0.16408(12) 0.2034(5) 0.53983(16) 0.0333(11) Uani 1 1 d . . .
O1 O 0.17625(10) 0.0979(5) 0.52799(14) 0.0407(10) Uani 1 1 d . . .
C1 C 0.11905(16) -0.3103(7) 0.4836(2) 0.0440(16) Uani 1 1 d . . .
H1A H 0.1083 -0.2539 0.4588 0.066 Uiso 1 1 calc R . .
H1B H 0.1062 -0.3920 0.4897 0.066 Uiso 1 1 calc R . .
H1C H 0.1388 -0.3446 0.4752 0.066 Uiso 1 1 calc R . .
C2 C 0.12508(14) -0.2189(7) 0.5249(2) 0.0354(14) Uani 1 1 d . . .
C3 C 0.16121(16) -0.2188(7) 0.5949(2) 0.0392(15) Uani 1 1 d . . .
C4 C 0.18800(18) -0.3089(8) 0.6144(3) 0.054(2) Uani 1 1 d . . .
H4A H 0.1976 -0.2665 0.6427 0.081 Uiso 1 1 calc R . .
H4B H 0.2032 -0.3139 0.5932 0.081 Uiso 1 1 calc R . .
H4C H 0.1807 -0.4053 0.6201 0.081 Uiso 1 1 calc R . .
N2 N 0.11331(11) -0.0947(5) 0.52995(16) 0.0322(11) Uani 1 1 d . . .
N3 N 0.15392(12) -0.0972(6) 0.60969(17) 0.0366(12) Uani 1 1 d . . .
O2 O 0.14407(10) -0.2879(4) 0.55885(14) 0.0380(10) Uani 1 1 d . . .
O11 O 0.13980(11) 0.3745(5) 0.61119(14) 0.0444(11) Uani 1 1 d . . .
O12 O 0.10726(10) 0.3746(5) 0.54505(14) 0.0443(11) Uani 1 1 d . . .
C11 C 0.11411(16) 0.4001(7) 0.5868(2) 0.0418(16) Uani 1 1 d . . .
C12 C 0.08885(16) 0.4721(7) 0.6106(2) 0.0435(16) Uani 1 1 d . . .
H12A H 0.0744 0.3959 0.6184 0.052 Uiso 1 1 calc R . .
C13 C 0.1028(2) 0.5459(11) 0.6549(3) 0.076(3) Uani 1 1 d . . .
H13A H 0.1143 0.4751 0.6752 0.091 Uiso 1 1 calc R . .
H13B H 0.1175 0.6213 0.6484 0.091 Uiso 1 1 calc R . .
C14 C 0.0766(2) 0.6116(13) 0.6778(3) 0.089(3) Uani 1 1 d . . .
H14A H 0.0628 0.5350 0.6862 0.107 Uiso 1 1 calc R . .
H14B H 0.0855 0.6613 0.7056 0.107 Uiso 1 1 calc R . .
C15 C 0.0580(2) 0.7177(10) 0.6463(3) 0.077(3) Uani 1 1 d . . .
H15A H 0.0409 0.7569 0.6613 0.092 Uiso 1 1 calc R . .
H15B H 0.0715 0.7981 0.6399 0.092 Uiso 1 1 calc R . .
C16 C 0.0447(2) 0.6478(10) 0.6025(3) 0.070(2) Uani 1 1 d . . .
H16A H 0.0336 0.7204 0.5825 0.083 Uiso 1 1 calc R . .
H16B H 0.0296 0.5740 0.6086 0.083 Uiso 1 1 calc R . .
C17 C 0.06982(17) 0.5795(8) 0.5789(3) 0.0526(19) Uani 1 1 d . . .
H17A H 0.0837 0.6545 0.5697 0.063 Uiso 1 1 calc R . .
H17B H 0.0602 0.5293 0.5516 0.063 Uiso 1 1 calc R . .
O21 O 0.19610(10) 0.3589(5) 0.66227(14) 0.0402(10) Uani 1 1 d . . .
O22 O 0.20785(10) 0.1509(5) 0.69877(14) 0.0403(10) Uani 1 1 d . . .
C21 C 0.20730(15) 0.2860(7) 0.6963(2) 0.0391(15) Uani 1 1 d . . .
C22 C 0.22268(16) 0.3692(7) 0.7380(2) 0.0413(15) Uani 1 1 d . . .
H22A H 0.2455 0.3529 0.7402 0.050 Uiso 1 1 calc R . .
C23 C 0.2119(2) 0.3089(9) 0.7816(2) 0.061(2) Uani 1 1 d . . .
H23A H 0.2140 0.2037 0.7819 0.073 Uiso 1 1 calc R . .
H23B H 0.2253 0.3472 0.8080 0.073 Uiso 1 1 calc R . .
C24 C 0.1795(2) 0.3477(11) 0.7844(3) 0.087(3) Uani 1 1 d . . .
H24A H 0.1736 0.3112 0.8131 0.104 Uiso 1 1 calc R . .
H24B H 0.1660 0.3010 0.7596 0.104 Uiso 1 1 calc R . .
C25 C 0.1739(3) 0.5088(11) 0.7820(4) 0.090(3) Uani 1 1 d . . .
H25A H 0.1857 0.5555 0.8085 0.108 Uiso 1 1 calc R . .
H25B H 0.1517 0.5288 0.7825 0.108 Uiso 1 1 calc R . .
C26 C 0.1842(2) 0.5700(10) 0.7387(3) 0.069(2) Uani 1 1 d . . .
H26A H 0.1704 0.5334 0.7123 0.083 Uiso 1 1 calc R . .
H26B H 0.1823 0.6753 0.7389 0.083 Uiso 1 1 calc R . .
C27 C 0.21733(18) 0.5287(7) 0.7346(3) 0.0507(18) Uani 1 1 d . . .
H27A H 0.2227 0.5627 0.7053 0.061 Uiso 1 1 calc R . .
H27B H 0.2313 0.5769 0.7586 0.061 Uiso 1 1 calc R . .
O31 O 0.22223(10) 0.2094(5) 0.59157(15) 0.0444(11) Uani 1 1 d . A .
O32 O 0.21766(12) -0.0132(5) 0.61898(17) 0.0488(12) Uani 1 1 d . A .
C31 C 0.23107(15) 0.0826(10) 0.5981(2) 0.0471(18) Uani 1 1 d U . .
C32A C 0.2599(2) 0.0548(10) 0.5754(3) 0.0346(18) Uani 0.71 1 d PDU A 1
H32A H 0.2755 0.1292 0.5864 0.042 Uiso 0.71 1 calc PR A 1
C33A C 0.2743(3) -0.0892(13) 0.5876(4) 0.076(4) Uani 0.71 1 d PDU A 1
H33A H 0.2589 -0.1651 0.5792 0.092 Uiso 0.71 1 calc PR A 1
H33B H 0.2804 -0.0940 0.6205 0.092 Uiso 0.71 1 calc PR A 1
C34A C 0.3028(3) -0.1156(19) 0.5637(3) 0.089(5) Uani 0.71 1 d PDU A 1
H34A H 0.3189 -0.0440 0.5739 0.107 Uiso 0.71 1 calc PR A 1
H34B H 0.3113 -0.2114 0.5719 0.107 Uiso 0.71 1 calc PR A 1
C35A C 0.2945(3) -0.1061(14) 0.5130(3) 0.067(3) Uani 0.71 1 d PDU A 1
H35A H 0.3132 -0.1229 0.4982 0.081 Uiso 0.71 1 calc PR A 1
H35B H 0.2789 -0.1795 0.5025 0.081 Uiso 0.71 1 calc PR A 1
C36A C 0.2816(3) 0.0419(14) 0.5013(4) 0.080(4) Uani 0.71 1 d PDU A 1
H36A H 0.2976 0.1146 0.5107 0.095 Uiso 0.71 1 calc PR A 1
H36B H 0.2760 0.0496 0.4684 0.095 Uiso 0.71 1 calc PR A 1
C37A C 0.2533(3) 0.0698(17) 0.5246(3) 0.077(4) Uani 0.71 1 d PDU A 1
H37A H 0.2368 0.0018 0.5130 0.093 Uiso 0.71 1 calc PR A 1
H37B H 0.2456 0.1674 0.5171 0.093 Uiso 0.71 1 calc PR A 1
C32B C 0.2551(5) -0.018(3) 0.5790(7) 0.040(6) Uiso 0.29 1 d PD A 2
H32B H 0.2555 -0.1147 0.5929 0.048 Uiso 0.29 1 calc PR A 2
C33B C 0.2859(5) 0.058(4) 0.5899(11) 0.082(10) Uiso 0.29 1 d PD A 2
H33C H 0.2925 0.0526 0.6227 0.098 Uiso 0.29 1 calc PR A 2
H33D H 0.2834 0.1597 0.5816 0.098 Uiso 0.29 1 calc PR A 2
C34B C 0.3110(7) -0.007(3) 0.5653(8) 0.069(9) Uiso 0.29 1 d PD A 2
H34C H 0.3302 0.0504 0.5716 0.083 Uiso 0.29 1 calc PR A 2
H34D H 0.3157 -0.1050 0.5766 0.083 Uiso 0.29 1 calc PR A 2
C35B C 0.3010(6) -0.012(4) 0.5149(8) 0.063(8) Uiso 0.29 1 d PD A 2
H35C H 0.2988 0.0865 0.5031 0.075 Uiso 0.29 1 calc PR A 2
H35D H 0.3171 -0.0606 0.5002 0.075 Uiso 0.29 1 calc PR A 2
C36B C 0.2705(5) -0.090(3) 0.5034(11) 0.075(9) Uiso 0.29 1 d PD A 2
H36C H 0.2732 -0.1921 0.5116 0.091 Uiso 0.29 1 calc PR A 2
H36D H 0.2639 -0.0844 0.4706 0.091 Uiso 0.29 1 calc PR A 2
C37B C 0.2457(6) -0.025(3) 0.5283(7) 0.062(8) Uiso 0.29 1 d PD A 2
H37C H 0.2265 -0.0823 0.5220 0.075 Uiso 0.29 1 calc PR A 2
H37D H 0.2411 0.0726 0.5168 0.075 Uiso 0.29 1 calc PR A 2
O41 O 0.09371(12) 0.3571(5) 0.45352(15) 0.0503(12) Uani 1 1 d . . .
O42 O 0.07490(11) 0.1444(5) 0.42505(16) 0.0492(12) Uani 1 1 d . . .
C41 C 0.07777(18) 0.2812(8) 0.4245(2) 0.0494(18) Uani 1 1 d . . .
C42 C 0.06047(18) 0.3579(8) 0.3833(2) 0.0536(19) Uani 1 1 d . . .
H42A H 0.0505 0.4454 0.3941 0.064 Uiso 1 1 calc R . .
C43 C 0.0848(2) 0.4056(12) 0.3531(3) 0.088(3) Uani 1 1 d . . .
H43A H 0.1003 0.4681 0.3705 0.105 Uiso 1 1 calc R . .
H43B H 0.0957 0.3208 0.3433 0.105 Uiso 1 1 calc R . .
C44 C 0.0690(3) 0.4869(13) 0.3115(4) 0.099(4) Uani 1 1 d . . .
H44A H 0.0601 0.5770 0.3215 0.118 Uiso 1 1 calc R . .
H44B H 0.0847 0.5117 0.2918 0.118 Uiso 1 1 calc R . .
C45 C 0.0436(2) 0.4004(11) 0.2851(3) 0.071(2) Uani 1 1 d . . .
H45A H 0.0525 0.3150 0.2723 0.086 Uiso 1 1 calc R . .
H45B H 0.0332 0.4583 0.2599 0.086 Uiso 1 1 calc R . .
C46 C 0.0199(2) 0.3545(12) 0.3156(3) 0.080(3) Uani 1 1 d . . .
H46A H 0.0038 0.2951 0.2982 0.096 Uiso 1 1 calc R . .
H46B H 0.0098 0.4402 0.3263 0.096 Uiso 1 1 calc R . .
C47 C 0.03544(18) 0.2689(10) 0.3563(3) 0.062(2) Uani 1 1 d . . .
H47A H 0.0197 0.2412 0.3756 0.075 Uiso 1 1 calc R . .
H47B H 0.0447 0.1806 0.3458 0.075 Uiso 1 1 calc R . .
O51 O 0.14981(11) 0.2043(5) 0.44472(14) 0.0430(11) Uani 1 1 d . . .
O52 O 0.12980(11) -0.0175(5) 0.44341(15) 0.0416(11) Uani 1 1 d . . .
C51 C 0.14721(15) 0.0762(7) 0.4305(2) 0.0367(14) Uani 1 1 d . . .
C52 C 0.16786(16) 0.0332(7) 0.3953(2) 0.0408(15) Uani 1 1 d . . .
H52A H 0.1613 -0.0641 0.3842 0.049 Uiso 1 1 calc R . .
C53 C 0.1636(2) 0.1342(9) 0.3552(3) 0.067(2) Uani 1 1 d . . .
H53A H 0.1684 0.2332 0.3654 0.081 Uiso 1 1 calc R . .
H53B H 0.1418 0.1311 0.3408 0.081 Uiso 1 1 calc R . .
C54 C 0.1856(3) 0.0884(11) 0.3209(3) 0.084(3) Uani 1 1 d . . .
H54A H 0.1786 -0.0045 0.3074 0.101 Uiso 1 1 calc R . .
H54B H 0.1844 0.1597 0.2964 0.101 Uiso 1 1 calc R . .
C55 C 0.2183(3) 0.0754(13) 0.3422(4) 0.100(3) Uani 1 1 d U . .
H55A H 0.2310 0.0387 0.3197 0.120 Uiso 1 1 calc R . .
H55B H 0.2262 0.1714 0.3515 0.120 Uiso 1 1 calc R . .
C56 C 0.2222(3) -0.0180(14) 0.3810(4) 0.101(4) Uani 1 1 d U . .
H56A H 0.2441 -0.0158 0.3946 0.121 Uiso 1 1 calc R . .
H56B H 0.2173 -0.1170 0.3709 0.121 Uiso 1 1 calc R . .
C57 C 0.2015(2) 0.0230(11) 0.4171(3) 0.079(3) Uani 1 1 d . . .
H57A H 0.2034 -0.0500 0.4411 0.094 Uiso 1 1 calc R . .
H57B H 0.2083 0.1159 0.4307 0.094 Uiso 1 1 calc R . .
O61 O 0.14993(12) 0.0361(6) 0.69777(18) 0.0550(13) Uani 1 1 d . . .
O62 O 0.10978(13) 0.0993(6) 0.64757(19) 0.0667(15) Uani 1 1 d . . .
C61 C 0.1226(2) 0.0805(9) 0.6867(3) 0.063(2) Uani 1 1 d . . .
C62 C 0.1038(3) 0.1229(19) 0.7239(4) 0.132(3) Uani 1 1 d U . .
H62A H 0.1119 0.2153 0.7374 0.158 Uiso 1 1 calc R . .
C63 C 0.1055(4) 0.0128(17) 0.7599(5) 0.146(3) Uani 1 1 d U . .
H63A H 0.1274 -0.0024 0.7727 0.175 Uiso 1 1 calc R . .
H63B H 0.0972 -0.0787 0.7470 0.175 Uiso 1 1 calc R . .
C64 C 0.0863(3) 0.063(2) 0.7980(5) 0.154(3) Uani 1 1 d U . .
H64A H 0.0889 -0.0049 0.8235 0.184 Uiso 1 1 calc R . .
H64B H 0.0930 0.1588 0.8091 0.184 Uiso 1 1 calc R . .
C65 C 0.0524(3) 0.065(2) 0.7757(5) 0.152(3) Uani 1 1 d U . .
H65A H 0.0467 -0.0292 0.7623 0.182 Uiso 1 1 calc R . .
H65B H 0.0386 0.0856 0.7986 0.182 Uiso 1 1 calc R . .
C66 C 0.0484(3) 0.1750(18) 0.7406(5) 0.145(3) Uani 1 1 d U . .
H66A H 0.0545 0.2692 0.7539 0.175 Uiso 1 1 calc R . .
H66B H 0.0263 0.1803 0.7277 0.175 Uiso 1 1 calc R . .
C67 C 0.0673(3) 0.1413(19) 0.7053(4) 0.138(3) Uani 1 1 d U . .
H67A H 0.0649 0.2183 0.6826 0.166 Uiso 1 1 calc R . .
H67B H 0.0596 0.0517 0.6903 0.166 Uiso 1 1 calc R . .
O71 O 0.05358(11) 0.0447(6) 0.50271(19) 0.0580(14) Uani 1 1 d . . .
O72 O 0.07196(12) 0.0976(6) 0.57378(19) 0.0592(14) Uani 1 1 d . . .
C71 C 0.05123(19) 0.0857(10) 0.5423(3) 0.061(2) Uani 1 1 d . . .
C72 C 0.0178(2) 0.1224(11) 0.5493(3) 0.079(3) Uani 1 1 d . . .
H72A H 0.0042 0.0524 0.5309 0.095 Uiso 1 1 calc R . .
C73 C 0.0112(2) 0.1055(13) 0.5964(4) 0.098(4) Uani 1 1 d . . .
H73A H 0.0149 0.0046 0.6054 0.118 Uiso 1 1 calc R . .
H73B H 0.0262 0.1646 0.6162 0.118 Uiso 1 1 calc R . .
C74 C -0.0205(2) 0.1454(15) 0.6043(5) 0.113(4) Uani 1 1 d . . .
H74A H -0.0353 0.0747 0.5895 0.136 Uiso 1 1 calc R . .
H74B H -0.0219 0.1427 0.6370 0.136 Uiso 1 1 calc R . .
C75 C -0.0288(3) 0.2831(13) 0.5876(5) 0.112(4) Uani 1 1 d . . .
H75A H -0.0365 0.3540 0.6058 0.134 Uiso 1 1 calc R . .
C76 C -0.0245(3) 0.3111(15) 0.5390(5) 0.114(4) Uani 1 1 d . . .
H76A H -0.0280 0.4136 0.5321 0.137 Uiso 1 1 calc R . .
H76B H -0.0400 0.2555 0.5190 0.137 Uiso 1 1 calc R . .
C77 C 0.0094(2) 0.2674(10) 0.5299(4) 0.089(3) Uani 1 1 d . . .
H77A H 0.0104 0.2661 0.4971 0.107 Uiso 1 1 calc R . .
H77B H 0.0245 0.3389 0.5436 0.107 Uiso 1 1 calc R . .

loop_
_atom_site_aniso_label
_atom_site_aniso_U_11
_atom_site_aniso_U_22
_atom_site_aniso_U_33
_atom_site_aniso_U_23
_atom_site_aniso_U_13
_atom_site_aniso_U_12
Pd1 0.0427(3) 0.0276(3) 0.0265(2) -0.00125(19) 0.0022(2) 0.0015(2)
Pd2 0.0470(3) 0.0261(3) 0.0266(2) -0.00154(19) 0.0022(2) 0.0039(2)
Pd3 0.0484(3) 0.0270(3) 0.0333(3) 0.0004(2) -0.0002(2) 0.0038(2)
Pd4 0.0393(3) 0.0317(3) 0.0363(3) 0.0019(2) 0.0012(2) 0.0020(2)
Pd5 0.0419(3) 0.0286(3) 0.0396(3) -0.0004(2) 0.0102(2) 0.0019(2)
N1 0.042(3) 0.028(3) 0.030(3) -0.003(2) 0.003(2) -0.003(2)
O1 0.047(3) 0.034(3) 0.040(2) -0.008(2) 0.004(2) 0.007(2)
C1 0.050(4) 0.038(4) 0.041(4) -0.003(3) -0.003(3) 0.002(3)
C2 0.032(3) 0.036(4) 0.039(3) 0.002(3) 0.007(3) -0.005(3)
C3 0.050(4) 0.027(3) 0.040(4) 0.003(3) 0.003(3) -0.006(3)
C4 0.066(5) 0.034(4) 0.053(4) -0.001(3) -0.026(4) 0.007(4)
N2 0.036(3) 0.027(3) 0.034(3) 0.002(2) 0.006(2) 0.000(2)
N3 0.047(3) 0.029(3) 0.033(3) 0.000(2) 0.001(2) 0.004(2)
O2 0.047(2) 0.024(2) 0.040(2) -0.0001(19) -0.004(2) 0.003(2)
O11 0.055(3) 0.043(3) 0.034(2) -0.010(2) 0.001(2) 0.009(2)
O12 0.050(3) 0.050(3) 0.032(2) -0.006(2) 0.004(2) 0.018(2)
C11 0.056(4) 0.024(3) 0.048(4) -0.005(3) 0.015(3) 0.002(3)
C12 0.051(4) 0.040(4) 0.042(4) -0.007(3) 0.014(3) 0.004(3)
C13 0.077(6) 0.098(7) 0.053(5) -0.026(5) 0.011(4) 0.021(5)
C14 0.084(7) 0.128(10) 0.060(6) -0.033(6) 0.026(5) 0.018(7)
C15 0.080(6) 0.064(6) 0.093(7) -0.023(5) 0.038(5) 0.003(5)
C16 0.070(5) 0.064(6) 0.078(6) -0.004(5) 0.021(5) 0.016(5)
C17 0.051(4) 0.048(5) 0.062(5) -0.004(4) 0.019(4) 0.010(4)
O21 0.055(3) 0.031(2) 0.032(2) -0.0010(19) -0.006(2) 0.008(2)
O22 0.052(3) 0.029(3) 0.037(2) -0.0013(19) -0.004(2) 0.006(2)
C21 0.040(3) 0.043(4) 0.032(3) -0.007(3) -0.002(3) 0.004(3)
C22 0.048(4) 0.041(4) 0.033(3) -0.003(3) -0.002(3) -0.007(3)
C23 0.102(7) 0.049(5) 0.032(4) -0.003(3) 0.012(4) -0.014(5)
C24 0.111(8) 0.085(8) 0.075(6) -0.027(5) 0.056(6) -0.027(6)
C25 0.098(8) 0.095(8) 0.082(7) -0.037(6) 0.032(6) 0.006(6)
C26 0.082(6) 0.058(5) 0.064(5) -0.024(4) -0.003(5) 0.024(5)
C27 0.069(5) 0.036(4) 0.045(4) -0.008(3) -0.004(4) -0.010(4)
O31 0.042(3) 0.046(3) 0.045(3) -0.002(2) 0.003(2) 0.000(2)
O32 0.050(3) 0.042(3) 0.051(3) -0.009(2) -0.003(2) 0.013(2)
C31 0.035(3) 0.073(6) 0.032(3) -0.021(4) -0.001(3) 0.005(3)
C32A 0.031(4) 0.036(5) 0.038(4) -0.014(4) 0.004(3) -0.007(4)
C33A 0.077(7) 0.102(9) 0.056(6) 0.038(7) 0.030(6) 0.056(7)
C34A 0.080(9) 0.131(14) 0.062(6) 0.031(7) 0.034(6) 0.065(9)
C35A 0.042(6) 0.105(9) 0.058(5) -0.022(6) 0.017(5) 0.010(6)
C36A 0.075(8) 0.132(11) 0.036(5) 0.020(6) 0.022(5) 0.029(8)
C37A 0.076(8) 0.110(11) 0.051(5) 0.043(7) 0.029(5) 0.049(8)
O41 0.075(3) 0.042(3) 0.030(2) -0.008(2) -0.010(2) 0.012(3)
O42 0.058(3) 0.038(3) 0.048(3) 0.004(2) -0.008(2) 0.003(2)
C41 0.060(4) 0.050(5) 0.036(4) 0.003(3) -0.003(3) 0.020(4)
C42 0.074(5) 0.044(4) 0.040(4) 0.003(3) -0.003(4) 0.020(4)
C43 0.093(7) 0.095(8) 0.065(6) 0.039(6) -0.028(5) -0.020(6)
C44 0.091(8) 0.124(10) 0.075(7) 0.042(6) -0.009(6) -0.022(7)
C45 0.080(6) 0.088(7) 0.043(4) 0.016(4) 0.001(4) -0.003(5)
C46 0.069(6) 0.115(9) 0.051(5) 0.026(5) -0.006(4) 0.018(6)
C47 0.047(4) 0.095(7) 0.043(4) 0.014(4) -0.001(3) 0.002(4)
O51 0.059(3) 0.037(3) 0.034(2) -0.002(2) 0.011(2) 0.000(2)
O52 0.051(3) 0.032(3) 0.043(3) -0.001(2) 0.011(2) 0.000(2)
C51 0.049(4) 0.033(4) 0.027(3) 0.000(3) 0.002(3) 0.005(3)
C52 0.057(4) 0.033(4) 0.034(3) -0.008(3) 0.009(3) -0.004(3)
C53 0.103(7) 0.053(5) 0.051(5) -0.001(4) 0.034(5) 0.019(5)
C54 0.146(10) 0.066(6) 0.049(5) 0.010(4) 0.046(6) 0.019(6)
C55 0.106(7) 0.090(6) 0.114(7) -0.044(6) 0.052(6) -0.024(6)
C56 0.075(6) 0.131(8) 0.097(7) -0.039(6) 0.012(5) 0.027(5)
C57 0.069(6) 0.106(8) 0.059(5) -0.032(5) 0.002(4) 0.023(5)
O61 0.056(3) 0.053(3) 0.056(3) 0.000(3) 0.011(3) -0.008(3)
O62 0.080(4) 0.070(4) 0.054(3) -0.018(3) 0.022(3) 0.007(3)
C61 0.073(6) 0.053(5) 0.066(6) -0.001(4) 0.022(5) -0.015(4)
C62 0.119(5) 0.191(8) 0.101(5) 0.032(5) 0.067(5) 0.025(6)
C63 0.134(5) 0.204(8) 0.113(6) 0.036(5) 0.062(5) 0.031(6)
C64 0.139(6) 0.212(8) 0.122(6) 0.037(6) 0.060(5) 0.030(6)
C65 0.134(6) 0.209(8) 0.124(6) 0.035(5) 0.060(5) 0.029(6)
C66 0.129(5) 0.200(8) 0.119(6) 0.032(5) 0.060(5) 0.028(6)
C67 0.123(5) 0.194(8) 0.111(6) 0.030(5) 0.062(5) 0.029(6)
O71 0.045(3) 0.066(4) 0.064(4) 0.010(3) 0.014(3) 0.008(3)
O72 0.049(3) 0.055(3) 0.074(4) -0.005(3) 0.010(3) 0.010(3)
C71 0.055(5) 0.061(5) 0.071(6) 0.006(5) 0.016(4) 0.015(4)
C72 0.056(5) 0.088(7) 0.095(7) 0.003(6) 0.019(5) 0.026(5)
C73 0.084(7) 0.088(8) 0.133(10) 0.009(7) 0.057(7) 0.021(6)
C74 0.077(7) 0.130(12) 0.141(11) -0.022(9) 0.046(7) 0.014(7)
C75 0.083(8) 0.086(9) 0.166(14) -0.036(9) 0.013(8) 0.018(7)
C76 0.082(7) 0.135(11) 0.120(11) 0.004(9) -0.002(7) 0.060(7)
C77 0.061(5) 0.063(6) 0.136(10) 0.003(6) -0.014(6) 0.018(5)

loop_
_atom_type_symbol
_atom_type_description
_atom_type_scat_dispersion_real
_atom_type_scat_dispersion_imag
_atom_type_scat_source
C C 0.0033 0.0016 'International Tables Vol C Tables 4.2.6.8 and 6.1.1.4'
H H 0.0000 0.0000 'International Tables Vol C Tables 4.2.6.8 and 6.1.1.4'
N N 0.0061 0.0033 'International Tables Vol C Tables 4.2.6.8 and 6.1.1.4'
O O 0.0106 0.0060 'International Tables Vol C Tables 4.2.6.8 and 6.1.1.4'
Pd Pd -0.9988 1.0072 'International Tables Vol C Tables 4.2.6.8 and 6.1.1.4'

loop_
_geom_angle_atom_site_label_1
_geom_angle_atom_site_label_2
_geom_angle_atom_site_label_3
_geom_angle
N1 Pd1 O11 97.8(2)
N1 Pd1 O31 89.1(2)
O11 Pd1 O31 170.87(19)
N1 Pd1 O21 178.5(2)
O11 Pd1 O21 83.57(18)
O31 Pd1 O21 89.46(18)
N1 Pd1 Pd3 101.60(16)
O11 Pd1 Pd3 103.82(14)
O31 Pd1 Pd3 80.46(14)
O21 Pd1 Pd3 78.64(13)
N1 Pd2 O12 97.5(2)
N1 Pd2 O51 90.3(2)
O12 Pd2 O51 171.00(18)
N1 Pd2 O41 178.3(2)
O12 Pd2 O41 84.18(19)
O51 Pd2 O41 88.03(19)
N1 Pd2 Pd4 100.95(16)
O12 Pd2 Pd4 103.04(15)
O51 Pd2 Pd4 79.81(13)
O41 Pd2 Pd4 79.11(15)
N3 Pd3 O61 94.2(2)
N3 Pd3 O32 90.3(2)
O61 Pd3 O32 170.2(2)
N3 Pd3 O22 176.61(19)
O61 Pd3 O22 84.6(2)
O32 Pd3 O22 91.3(2)
N3 Pd3 Pd1 95.94(16)
O61 Pd3 Pd1 109.14(16)
O32 Pd3 Pd1 78.94(15)
O22 Pd3 Pd1 81.45(14)
O71 Pd4 N2 94.0(2)
O71 Pd4 O52 170.2(2)
N2 Pd4 O52 91.2(2)
O71 Pd4 O42 86.9(2)
N2 Pd4 O42 178.1(2)
O52 Pd4 O42 88.1(2)
O71 Pd4 Pd2 107.57(18)
N2 Pd4 Pd2 96.68(15)
O52 Pd4 Pd2 79.99(14)
O42 Pd4 Pd2 81.48(15)
N2 Pd5 N3 90.1(2)
N2 Pd5 O62 172.7(2)
N3 Pd5 O62 96.1(2)
N2 Pd5 O72 95.5(2)
N3 Pd5 O72 172.7(2)
O62 Pd5 O72 78.0(2)
O1 N1 Pd2 116.4(4)
O1 N1 Pd1 117.6(4)
Pd2 N1 Pd1 125.9(3)
C2 C1 H1A 109.5
C2 C1 H1B 109.5
H1A C1 H1B 109.5
C2 C1 H1C 109.5
H1A C1 H1C 109.5
H1B C1 H1C 109.5
N2 C2 O2 122.8(6)
N2 C2 C1 125.7(6)
O2 C2 C1 111.4(5)
N3 C3 O2 123.5(6)
N3 C3 C4 125.7(6)
O2 C3 C4 110.7(5)
C3 C4 H4A 109.5
C3 C4 H4B 109.5
H4A C4 H4B 109.5
C3 C4 H4C 109.5
H4A C4 H4C 109.5
H4B C4 H4C 109.5
C2 N2 Pd5 123.6(4)
C2 N2 Pd4 122.2(4)
Pd5 N2 Pd4 114.2(3)
C3 N3 Pd5 123.0(5)
C3 N3 Pd3 124.6(5)
Pd5 N3 Pd3 112.4(3)
C2 O2 C3 124.3(5)
C11 O11 Pd1 133.2(4)
C11 O12 Pd2 133.7(4)
O12 C11 O11 127.2(6)
O12 C11 C12 116.6(6)
O11 C11 C12 116.1(6)
C11 C12 C17 110.9(6)
C11 C12 C13 111.6(6)
C17 C12 C13 110.9(6)
C11 C12 H12A 107.8
C17 C12 H12A 107.8
C13 C12 H12A 107.8
C14 C13 C12 109.3(7)
C14 C13 H13A 109.8
C12 C13 H13A 109.8
C14 C13 H13B 109.8
C12 C13 H13B 109.8
H13A C13 H13B 108.3
C15 C14 C13 110.5(8)
C15 C14 H14A 109.5
C13 C14 H14A 109.5
C15 C14 H14B 109.5
C13 C14 H14B 109.5
H14A C14 H14B 108.1
C16 C15 C14 111.6(8)
C16 C15 H15A 109.3
C14 C15 H15A 109.3
C16 C15 H15B 109.3
C14 C15 H15B 109.3
H15A C15 H15B 108.0
C15 C16 C17 111.7(7)
C15 C16 H16A 109.3
C17 C16 H16A 109.3
C15 C16 H16B 109.3
C17 C16 H16B 109.3
H16A C16 H16B 107.9
C16 C17 C12 110.4(6)
C16 C17 H17A 109.6
C12 C17 H17A 109.6
C16 C17 H17B 109.6
C12 C17 H17B 109.6
H17A C17 H17B 108.1
C21 O21 Pd1 126.2(4)
C21 O22 Pd3 123.5(4)
O22 C21 O21 125.9(6)
O22 C21 C22 116.8(5)
O21 C21 C22 117.3(6)
C27 C22 C23 110.8(6)
C27 C22 C21 113.2(5)
C23 C22 C21 110.5(6)
C27 C22 H22A 107.3
C23 C22 H22A 107.3
C21 C22 H22A 107.3
C24 C23 C22 111.0(7)
C24 C23 H23A 109.4
C22 C23 H23A 109.4
C24 C23 H23B 109.4
C22 C23 H23B 109.4
H23A C23 H23B 108.0
C23 C24 C25 112.8(8)
C23 C24 H24A 109.0
C25 C24 H24A 109.0
C23 C24 H24B 109.0
C25 C24 H24B 109.0
H24A C24 H24B 107.8
C24 C25 C26 110.3(7)
C24 C25 H25A 109.6
C26 C25 H25A 109.6
C24 C25 H25B 109.6
C26 C25 H25B 109.6
H25A C25 H25B 108.1
C27 C26 C25 111.0(7)
C27 C26 H26A 109.4
C25 C26 H26A 109.4
C27 C26 H26B 109.4
C25 C26 H26B 109.4
H26A C26 H26B 108.0
C22 C27 C26 112.7(6)
C22 C27 H27A 109.0
C26 C27 H27A 109.0
C22 C27 H27B 109.0
C26 C27 H27B 109.0
H27A C27 H27B 107.8
C31 O31 Pd1 123.6(5)
C31 O32 Pd3 125.5(4)
O31 C31 O32 126.1(6)
O31 C31 C32A 110.2(7)
O32 C31 C32A 123.7(7)
O31 C31 C32B 135.7(11)
O32 C31 C32B 97.4(11)
C32A C31 C32B 27.0(8)
C33A C32A C37A 110.1(8)
C33A C32A C31 112.6(8)
C37A C32A C31 111.8(7)
C33A C32A H32A 107.4
C37A C32A H32A 107.4
C31 C32A H32A 107.4
C32A C33A C34A 111.5(9)
C32A C33A H33A 109.3
C34A C33A H33A 109.3
C32A C33A H33B 109.3
C34A C33A H33B 109.3
H33A C33A H33B 108.0
C35A C34A C33A 111.0(9)
C35A C34A H34A 109.4
C33A C34A H34A 109.4
C35A C34A H34B 109.4
C33A C34A H34B 109.4
H34A C34A H34B 108.0
C36A C35A C34A 108.5(10)
C36A C35A H35A 110.0
C34A C35A H35A 110.0
C36A C35A H35B 110.0
C34A C35A H35B 110.0
H35A C35A H35B 108.4
C37A C36A C35A 110.4(10)
C37A C36A H36A 109.6
C35A C36A H36A 109.6
C37A C36A H36B 109.6
C35A C36A H36B 109.6
H36A C36A H36B 108.1
C36A C37A C32A 112.8(8)
C36A C37A H37A 109.0
C32A C37A H37A 109.0
C36A C37A H37B 109.0
C32A C37A H37B 109.0
H37A C37A H37B 107.8
C33B C32B C37B 111(2)
C33B C32B C31 104.9(18)
C37B C32B C31 106.7(17)
C33B C32B H32B 111.5
C37B C32B H32B 111.5
C31 C32B H32B 111.5
C32B C33B C34B 112(2)
C32B C33B H33C 109.1
C34B C33B H33C 109.1
C32B C33B H33D 109.1
C34B C33B H33D 109.1
H33C C33B H33D 107.8
C35B C34B C33B 111(3)
C35B C34B H34C 109.4
C33B C34B H34C 109.4
C35B C34B H34D 109.4
C33B C34B H34D 109.4
H34C C34B H34D 108.0
C36B C35B C34B 112(2)
C36B C35B H35C 109.2
C34B C35B H35C 109.2
C36B C35B H35D 109.2
C34B C35B H35D 109.2
H35C C35B H35D 107.9
C35B C36B C37B 111(2)
C35B C36B H36C 109.5
C37B C36B H36C 109.5
C35B C36B H36D 109.5
C37B C36B H36D 109.5
H36C C36B H36D 108.1
C36B C37B C32B 113(2)
C36B C37B H37C 108.9
C32B C37B H37C 108.9
C36B C37B H37D 108.9
C32B C37B H37D 108.9
H37C C37B H37D 107.7
C41 O41 Pd2 123.6(4)
C41 O42 Pd4 122.9(4)
O41 C41 O42 126.7(6)
O41 C41 C42 117.4(7)
O42 C41 C42 116.0(6)
C47 C42 C41 114.5(7)
C47 C42 C43 110.1(7)
C41 C42 C43 107.6(6)
C47 C42 H42A 108.1
C41 C42 H42A 108.1
C43 C42 H42A 108.1
C44 C43 C42 110.3(8)
C44 C43 H43A 109.6
C42 C43 H43A 109.6
C44 C43 H43B 109.6
C42 C43 H43B 109.6
H43A C43 H43B 108.1
C45 C44 C43 112.3(9)
C45 C44 H44A 109.1
C43 C44 H44A 109.1
C45 C44 H44B 109.1
C43 C44 H44B 109.1
H44A C44 H44B 107.9
C44 C45 C46 110.0(8)
C44 C45 H45A 109.7
C46 C45 H45A 109.7
C44 C45 H45B 109.7
C46 C45 H45B 109.7
H45A C45 H45B 108.2
C45 C46 C47 111.2(7)
C45 C46 H46A 109.4
C47 C46 H46A 109.4
C45 C46 H46B 109.4
C47 C46 H46B 109.4
H46A C46 H46B 108.0
C42 C47 C46 110.3(8)
C42 C47 H47A 109.6
C46 C47 H47A 109.6
C42 C47 H47B 109.6
C46 C47 H47B 109.6
H47A C47 H47B 108.1
C51 O51 Pd2 123.4(4)
C51 O52 Pd4 125.0(4)
O52 C51 O51 125.9(6)
O52 C51 C52 117.6(6)
O51 C51 C52 116.4(6)
C53 C52 C57 112.9(7)
C53 C52 C51 111.1(6)
C57 C52 C51 109.8(6)
C53 C52 H52A 107.6
C57 C52 H52A 107.6
C51 C52 H52A 107.6
C52 C53 C54 109.2(7)
C52 C53 H53A 109.8
C54 C53 H53A 109.8
C52 C53 H53B 109.8
C54 C53 H53B 109.8
H53A C53 H53B 108.3
C55 C54 C53 112.0(8)
C55 C54 H54A 109.2
C53 C54 H54A 109.2
C55 C54 H54B 109.2
C53 C54 H54B 109.2
H54A C54 H54B 107.9
C56 C55 C54 113.4(9)
C56 C55 H55A 108.9
C54 C55 H55A 108.9
C56 C55 H55B 108.9
C54 C55 H55B 108.9
H55A C55 H55B 107.7
C55 C56 C57 113.4(9)
C55 C56 H56A 108.9
C57 C56 H56A 108.9
C55 C56 H56B 108.9
C57 C56 H56B 108.9
H56A C56 H56B 107.7
C52 C57 C56 109.3(7)
C52 C57 H57A 109.8
C56 C57 H57A 109.8
C52 C57 H57B 109.8
C56 C57 H57B 109.8
H57A C57 H57B 108.3
C61 O61 Pd3 123.4(5)
C61 O62 Pd5 132.5(6)
O62 C61 O61 125.8(8)
O62 C61 C62 115.9(9)
O61 C61 C62 118.2(9)
C63 C62 C61 111.7(12)
C63 C62 C67 106.1(11)
C61 C62 C67 111.8(11)
C63 C62 H62A 109.0
C61 C62 H62A 109.0
C67 C62 H62A 109.0
C62 C63 C64 109.9(12)
C62 C63 H63A 109.7
C64 C63 H63A 109.7
C62 C63 H63B 109.7
C64 C63 H63B 109.7
H63A C63 H63B 108.2
C65 C64 C63 105.0(13)
C65 C64 H64A 110.7
C63 C64 H64A 110.7
C65 C64 H64B 110.7
C63 C64 H64B 110.7
H64A C64 H64B 108.8
C66 C65 C64 109.9(14)
C66 C65 H65A 109.7
C64 C65 H65A 109.7
C66 C65 H65B 109.7
C64 C65 H65B 109.7
H65A C65 H65B 108.2
C65 C66 C67 110.1(13)
C65 C66 H66A 109.6
C67 C66 H66A 109.6
C65 C66 H66B 109.6
C67 C66 H66B 109.6
H66A C66 H66B 108.2
C66 C67 C62 113.2(12)
C66 C67 H67A 108.9
C62 C67 H67A 108.9
C66 C67 H67B 108.9
C62 C67 H67B 108.9
H67A C67 H67B 107.8
C71 O71 Pd4 124.5(5)
C71 O72 Pd5 132.4(5)
O72 C71 O71 127.6(7)
O72 C71 C72 119.4(8)
O71 C71 C72 113.0(8)
C73 C72 C77 113.5(9)
C73 C72 C71 114.1(8)
C77 C72 C71 109.5(8)
C73 C72 H72A 106.4
C77 C72 H72A 106.4
C71 C72 H72A 106.4
C74 C73 C72 115.0(10)
C74 C73 H73A 108.5
C72 C73 H73A 108.5
C74 C73 H73B 108.5
C72 C73 H73B 108.5
H73A C73 H73B 107.5
C75 C74 C73 112.0(11)
C75 C74 H74A 109.2
C73 C74 H74A 109.2
C75 C74 H74B 109.2
C73 C74 H74B 109.2
H74A C74 H74B 107.9
C74 C75 C76 116.2(11)
C74 C75 H75A 121.9
C76 C75 H75A 121.9
C75 C76 C77 110.7(9)
C75 C76 H76A 109.5
C77 C76 H76A 109.5
C75 C76 H76B 109.5
C77 C76 H76B 109.5
H76A C76 H76B 108.1
C72 C77 C76 110.4(9)
C72 C77 H77A 109.6
C76 C77 H77A 109.6
C72 C77 H77B 109.6
C76 C77 H77B 109.6
H77A C77 H77B 108.1

loop_
_geom_bond_atom_site_label_1
_geom_bond_atom_site_label_2
_geom_bond_distance
Pd1 N1 1.949(5)
Pd1 O11 2.004(5)
Pd1 O31 2.036(5)
Pd1 O21 2.083(4)
Pd1 Pd3 2.923(2)
Pd2 N1 1.943(5)
Pd2 O12 2.013(4)
Pd2 O51 2.065(5)
Pd2 O41 2.074(5)
Pd2 Pd4 2.897(2)
Pd3 N3 2.006(5)
Pd3 O61 2.021(5)
Pd3 O32 2.038(5)
Pd3 O22 2.051(4)
Pd4 O71 2.004(5)
Pd4 N2 2.005(5)
Pd4 O52 2.024(5)
Pd4 O42 2.042(5)
Pd5 N2 1.958(5)
Pd5 N3 1.981(5)
Pd5 O62 2.044(5)
Pd5 O72 2.060(5)
N1 O1 1.197(6)
C1 C2 1.501(9)
C1 H1A 0.9800
C1 H1B 0.9800
C1 H1C 0.9800
C2 N2 1.289(8)
C2 O2 1.388(7)
C3 N3 1.278(8)
C3 O2 1.393(8)
C3 C4 1.497(9)
C4 H4A 0.9800
C4 H4B 0.9800
C4 H4C 0.9800
O11 C11 1.279(8)
O12 C11 1.272(8)
C11 C12 1.545(9)
C12 C17 1.548(10)
C12 C13 1.553(10)
C12 H12A 1.0000
C13 C14 1.536(11)
C13 H13A 0.9900
C13 H13B 0.9900
C14 C15 1.532(14)
C14 H14A 0.9900
C14 H14B 0.9900
C15 C16 1.513(12)
C15 H15A 0.9900
C15 H15B 0.9900
C16 C17 1.521(10)
C16 H16A 0.9900
C16 H16B 0.9900
C17 H17A 0.9900
C17 H17B 0.9900
O21 C21 1.272(8)
O22 C21 1.268(8)
C21 C22 1.553(9)
C22 C27 1.514(10)
C22 C23 1.554(9)
C22 H22A 1.0000
C23 C24 1.473(13)
C23 H23A 0.9900
C23 H23B 0.9900
C24 C25 1.528(14)
C24 H24A 0.9900
C24 H24B 0.9900
C25 C26 1.541(14)
C25 H25A 0.9900
C25 H25B 0.9900
C26 C27 1.518(11)
C26 H26A 0.9900
C26 H26B 0.9900
C27 H27A 0.9900
C27 H27B 0.9900
O31 C31 1.256(9)
O32 C31 1.280(9)
C31 C32A 1.529(11)
C31 C32B 1.57(3)
C32A C33A 1.513(8)
C32A C37A 1.522(7)
C32A H32A 1.0000
C33A C34A 1.532(8)
C33A H33A 0.9900
C33A H33B 0.9900
C34A C35A 1.521(8)
C34A H34A 0.9900
C34A H34B 0.9900
C35A C36A 1.520(8)
C35A H35A 0.9900
C35A H35B 0.9900
C36A C37A 1.520(8)
C36A H36A 0.9900
C36A H36B 0.9900
C37A H37A 0.9900
C37A H37B 0.9900
C32B C33B 1.518(9)
C32B C37B 1.524(9)
C32B H32B 1.0000
C33B C34B 1.524(9)
C33B H33C 0.9900
C33B H33D 0.9900
C34B C35B 1.521(9)
C34B H34C 0.9900
C34B H34D 0.9900
C35B C36B 1.517(9)
C35B H35C 0.9900
C35B H35D 0.9900
C36B C37B 1.521(9)
C36B H36C 0.9900
C36B H36D 0.9900
C37B H37C 0.9900
C37B H37D 0.9900
O41 C41 1.262(9)
O42 C41 1.288(9)
C41 C42 1.539(9)
C42 C47 1.521(11)
C42 C43 1.549(12)
C42 H42A 1.0000
C43 C44 1.547(12)
C43 H43A 0.9900
C43 H43B 0.9900
C44 C45 1.512(13)
C44 H44A 0.9900
C44 H44B 0.9900
C45 C46 1.526(11)
C45 H45A 0.9900
C45 H45B 0.9900
C46 C47 1.544(10)
C46 H46A 0.9900
C46 H46B 0.9900
C47 H47A 0.9900
C47 H47B 0.9900
O51 C51 1.274(8)
O52 C51 1.255(8)
C51 C52 1.530(9)
C52 C53 1.522(10)
C52 C57 1.529(11)
C52 H52A 1.0000
C53 C54 1.559(11)
C53 H53A 0.9900
C53 H53B 0.9900
C54 C55 1.493(14)
C54 H54A 0.9900
C54 H54B 0.9900
C55 C56 1.449(16)
C55 H55A 0.9900
C55 H55B 0.9900
C56 C57 1.546(13)
C56 H56A 0.9900
C56 H56B 0.9900
C57 H57A 0.9900
C57 H57B 0.9900
O61 C61 1.264(10)
O62 C61 1.248(10)
C61 C62 1.522(14)
C62 C63 1.488(18)
C62 C67 1.626(17)
C62 H62A 1.0000
C63 C64 1.576(18)
C63 H63A 0.9900
C63 H63B 0.9900
C64 C65 1.542(19)
C64 H64A 0.9900
C64 H64B 0.9900
C65 C66 1.465(18)
C65 H65A 0.9900
C65 H65B 0.9900
C66 C67 1.462(16)
C66 H66A 0.9900
C66 H66B 0.9900
C67 H67A 0.9900
C67 H67B 0.9900
O71 C71 1.266(10)
O72 C71 1.225(10)
C71 C72 1.541(11)
C72 C73 1.489(14)
C72 C77 1.504(13)
C72 H72A 1.0000
C73 C74 1.482(13)
C73 H73A 0.9900
C73 H73B 0.9900
C74 C75 1.414(17)
C74 H74A 0.9900
C74 H74B 0.9900
C75 C76 1.518(18)
C75 H75A 0.9500
C76 C77 1.592(14)
C76 H76A 0.9900
C76 H76B 0.9900
C77 H77A 0.9900
C77 H77B 0.9900
